data_7000255
loop_
_publ_author_name
'Chen, Zhen-Feng'
'Liu, Yan-Cheng'
'Liu, Li-Min'
'Wang, Heng-Shan'
'Qin, San-Hai'
'Wang, Bo-Long'
'Bian, He-Dong'
'Yang, Bin'
'Fun, Hoong-Kun'
'Liu, Hua-Gang'
'Liang, Hong'
'Orvig, Chris'

_publ_section_title
;
 Potential new inorganic antitumour agents from combining the
 anticancer traditional Chinese medicine (TCM) liriodenine with metal
 ions, and DNA binding studies
;
_journal_issue 2
_journal_name_full 'Dalton Transactions'
_journal_page_first 262
_journal_page_last 272
_journal_paper_doi 10.1039/b813363h
_journal_year 2009
_chemical_formula_moiety 'C19 H9 N O3, 2(H Cl3)'
_chemical_formula_sum 'C19 H11 Cl6 N O3'
_chemical_formula_weight 513.99
_chemical_name_systematic
;
?
;
_space_group_IT_number 15
_symmetry_cell_setting monoclinic
_symmetry_Int_Tables_number 15
_symmetry_space_group_name_Hall '-C 2yc'
_symmetry_space_group_name_H-M 'C 1 2/c 1'
_atom_sites_solution_hydrogens geom
_atom_sites_solution_primary direct
_atom_sites_solution_secondary difmap
_audit_creation_method SHELXL-97
_cell_angle_alpha 90.00
_cell_angle_beta 114.135(4)
_cell_angle_gamma 90.00
_cell_formula_units_Z 8
_cell_length_a 26.529(5)
_cell_length_b 12.4079(18)
_cell_length_c 13.862(2)
_cell_measurement_reflns_used 6637
_cell_measurement_temperature 193(2)
_cell_measurement_theta_max 25.3
_cell_measurement_theta_min 3.0
_cell_volume 4164.1(12)
_computing_cell_refinement CrystalClear
_computing_data_collection CrystalClear
_computing_data_reduction CrystalStructure
_computing_structure_refinement 'SHELXL-97 (Sheldrick, 1997)'
_computing_structure_solution 'SHELXS-97 (Sheldrick, 1990)'
_diffrn_ambient_temperature 193(2)
_diffrn_detector_area_resol_mean 7.31
_diffrn_measured_fraction_theta_full 0.997
_diffrn_measured_fraction_theta_max 0.997
_diffrn_measurement_device_type 'Rigaku Mercury'
_diffrn_measurement_method \w
_diffrn_radiation_monochromator graphite
_diffrn_radiation_source 'fine-focus sealed tube'
_diffrn_radiation_type MoK\a
_diffrn_radiation_wavelength 0.71073
_diffrn_reflns_av_R_equivalents 0.0379
_diffrn_reflns_av_sigmaI/netI 0.0256
_diffrn_reflns_limit_h_max 31
_diffrn_reflns_limit_h_min -31
_diffrn_reflns_limit_k_max 14
_diffrn_reflns_limit_k_min -14
_diffrn_reflns_limit_l_max 16
_diffrn_reflns_limit_l_min -15
_diffrn_reflns_number 20281
_diffrn_reflns_theta_full 25.35
_diffrn_reflns_theta_max 25.35
_diffrn_reflns_theta_min 3.01
_exptl_absorpt_coefficient_mu 0.847
_exptl_absorpt_correction_T_max 0.8488
_exptl_absorpt_correction_T_min 0.7017
_exptl_absorpt_correction_type multi-scan
_exptl_absorpt_process_details 'Jacobson, R. (1998) Private communication'
_exptl_crystal_colour yellow
_exptl_crystal_density_diffrn 1.640
_exptl_crystal_density_method 'not measured'
_exptl_crystal_description block
_exptl_crystal_F_000 2064
_exptl_crystal_size_max 0.45
_exptl_crystal_size_mid 0.29
_exptl_crystal_size_min 0.20
_refine_diff_density_max 0.864
_refine_diff_density_min -1.041
_refine_diff_density_rms 0.082
_refine_ls_extinction_method none
_refine_ls_goodness_of_fit_ref 1.145
_refine_ls_hydrogen_treatment mixed
_refine_ls_matrix_type full
_refine_ls_number_parameters 276
_refine_ls_number_reflns 3817
_refine_ls_number_restraints 6
_refine_ls_restrained_S_all 1.219
_refine_ls_R_factor_all 0.0987
_refine_ls_R_factor_gt 0.0843
_refine_ls_shift/su_max 0.000
_refine_ls_shift/su_mean 0.000
_refine_ls_structure_factor_coef Fsqd
_refine_ls_weighting_details 'calc w=1/[\s^2^(Fo^2^)+(0.0878P)^2^+18.8362P] where P=(Fo^2^+2Fc^2^)/3'
_refine_ls_weighting_scheme calc
_refine_ls_wR_factor_gt 0.2064
_refine_ls_wR_factor_ref 0.2167
_reflns_number_gt 3162
_reflns_number_total 3817
_reflns_threshold_expression >2sigma(I)
_cod_data_source_file b813363h.txt
_cod_data_source_block shelxl
_cod_original_cell_volume 4164.2(12)
_cod_original_sg_symbol_Hall '-c 2yc'
_cod_original_sg_symbol_H-M 'c 2/c'
_cod_database_code 7000255

loop_
_symmetry_equiv_pos_as_xyz
'x, y, z'
'-x, y, -z+1/2'
'x+1/2, y+1/2, z'
'-x+1/2, y+1/2, -z+1/2'
'-x, -y, -z'
'x, -y, z-1/2'
'-x+1/2, -y+1/2, -z'
'x+1/2, -y+1/2, z-1/2'

loop_
_atom_site_label
_atom_site_type_symbol
_atom_site_fract_x
_atom_site_fract_y
_atom_site_fract_z
_atom_site_U_iso_or_equiv
_atom_site_adp_type
_atom_site_occupancy
_atom_site_symmetry_multiplicity
_atom_site_calc_flag
_atom_site_refinement_flags
_atom_site_disorder_assembly
_atom_site_disorder_group
Cl1 Cl 0.27076(9) 0.80592(15) 0.21479(15) 0.0836(6) Uani 1 1 d . . .
Cl2 Cl 0.21856(6) 0.75490(15) 0.35597(13) 0.0702(5) Uani 1 1 d . . .
Cl3 Cl 0.25879(7) 0.58484(13) 0.26622(14) 0.0670(5) Uani 1 1 d . . .
Cl4A Cl 0.4556(3) 1.0427(5) 0.6597(6) 0.0600(16) Uiso 0.25 1 d PD . .
Cl4B Cl 0.45085(18) 1.0528(3) 0.6084(5) 0.0775(11) Uiso 0.50 1 d P . .
Cl4C Cl 0.4406(3) 1.0472(5) 0.5558(7) 0.0638(17) Uiso 0.25 1 d PD . .
Cl5A Cl 0.3741(5) 1.0109(9) 0.4491(7) 0.092(3) Uiso 0.25 1 d PD . .
Cl5B Cl 0.3333(3) 0.9742(5) 0.4593(5) 0.1190(19) Uiso 0.50 1 d PD . .
Cl5C Cl 0.3533(4) 0.9809(6) 0.4414(5) 0.0614(16) Uiso 0.25 1 d PD . .
Cl6A Cl 0.3429(4) 1.0021(7) 0.6184(8) 0.078(2) Uiso 0.25 1 d PD . .
Cl6B Cl 0.3613(2) 0.9984(4) 0.6644(5) 0.0690(12) Uiso 0.50 1 d P . .
Cl6C Cl 0.3802(4) 1.0040(8) 0.6908(8) 0.079(3) Uiso 0.25 1 d P . .
O1 O 0.36966(14) 0.7177(3) 0.5550(3) 0.0461(8) Uani 1 1 d . . .
O2 O 0.60965(14) 0.3350(3) 0.6626(3) 0.0510(9) Uani 1 1 d . . .
O3 O 0.52009(14) 0.2882(3) 0.6302(3) 0.0478(9) Uani 1 1 d . . .
N1 N 0.47654(17) 0.7716(3) 0.6121(3) 0.0425(9) Uani 1 1 d . . .
C1 C 0.40330(18) 0.6443(4) 0.5772(3) 0.0350(10) Uani 1 1 d . . .
C2 C 0.46325(18) 0.6680(4) 0.6069(3) 0.0352(10) Uani 1 1 d . . .
C3 C 0.50102(18) 0.5820(4) 0.6244(3) 0.0318(9) Uani 1 1 d . . .
C4 C 0.48320(17) 0.4720(4) 0.6171(3) 0.0310(9) Uani 1 1 d . . .
C5 C 0.42549(18) 0.4464(4) 0.5924(3) 0.0343(10) Uani 1 1 d . . .
C6 C 0.38706(18) 0.5307(4) 0.5735(3) 0.0329(9) Uani 1 1 d . . .
C7 C 0.5294(2) 0.7958(4) 0.6365(4) 0.0483(12) Uani 1 1 d . . .
H7 H 0.5396 0.8697 0.6423 0.058 Uiso 1 1 calc R . .
C8 C 0.5698(2) 0.7198(4) 0.6536(4) 0.0456(12) Uani 1 1 d . . .
H8 H 0.6066 0.7419 0.6695 0.055 Uiso 1 1 calc R . .
C9 C 0.55705(18) 0.6106(4) 0.6477(3) 0.0361(10) Uani 1 1 d . . .
C10 C 0.59724(18) 0.5289(4) 0.6632(3) 0.0383(11) Uani 1 1 d . . .
H10 H 0.6347 0.5456 0.6789 0.046 Uiso 1 1 calc R . .
C11 C 0.57910(19) 0.4263(4) 0.6546(3) 0.0386(11) Uani 1 1 d . . .
C12 C 0.52470(19) 0.3974(4) 0.6343(3) 0.0357(10) Uani 1 1 d . . .
C13 C 0.5742(2) 0.2464(4) 0.6550(4) 0.0498(13) Uani 1 1 d . . .
H13A H 0.5876 0.2067 0.7228 0.060 Uiso 1 1 calc R . .
H13B H 0.5734 0.1962 0.5989 0.060 Uiso 1 1 calc R . .
C14 C 0.3315(2) 0.5071(4) 0.5502(4) 0.0413(11) Uani 1 1 d . . .
H14 H 0.3059 0.5644 0.5382 0.050 Uiso 1 1 calc R . .
C15 C 0.3138(2) 0.4023(5) 0.5444(4) 0.0488(12) Uani 1 1 d . . .
H15 H 0.2761 0.3869 0.5283 0.059 Uiso 1 1 calc R . .
C16 C 0.3515(2) 0.3193(5) 0.5624(4) 0.0506(13) Uani 1 1 d . . .
H16 H 0.3395 0.2467 0.5587 0.061 Uiso 1 1 calc R . .
C17 C 0.4059(2) 0.3404(4) 0.5854(4) 0.0426(11) Uani 1 1 d . . .
H17 H 0.4309 0.2820 0.5967 0.051 Uiso 1 1 calc R . .
C18 C 0.2694(2) 0.7174(4) 0.3124(4) 0.0447(12) Uani 1 1 d . . .
H18 H 0.3061 0.7211 0.3740 0.054 Uiso 1 1 calc R . .
C19 C 0.3945(2) 0.9690(5) 0.5798(5) 0.0602(15) Uani 1 1 d D . .
H13 H 0.404(2) 0.898(4) 0.586(4) 0.040(13) Uiso 1 1 d . . .

loop_
_atom_site_aniso_label
_atom_site_aniso_U_11
_atom_site_aniso_U_22
_atom_site_aniso_U_33
_atom_site_aniso_U_23
_atom_site_aniso_U_13
_atom_site_aniso_U_12
Cl1 0.1173(15) 0.0649(10) 0.0789(11) 0.0247(9) 0.0506(11) 0.0242(10)
Cl2 0.0458(8) 0.0957(12) 0.0722(10) -0.0203(9) 0.0272(7) 0.0109(8)
Cl3 0.0618(9) 0.0556(9) 0.0883(11) -0.0182(8) 0.0355(8) -0.0077(7)
O1 0.0368(18) 0.0409(19) 0.059(2) -0.0008(16) 0.0181(16) 0.0095(15)
O2 0.0429(19) 0.054(2) 0.059(2) 0.0039(17) 0.0232(17) 0.0175(17)
O3 0.047(2) 0.0403(19) 0.058(2) 0.0049(16) 0.0234(17) 0.0116(15)
N1 0.040(2) 0.038(2) 0.049(2) -0.0052(18) 0.0167(19) -0.0002(18)
C1 0.035(2) 0.042(3) 0.030(2) -0.0028(18) 0.0146(18) 0.002(2)
C2 0.036(2) 0.040(3) 0.030(2) -0.0029(18) 0.0147(19) 0.0038(19)
C3 0.033(2) 0.041(2) 0.0219(19) -0.0016(17) 0.0115(17) 0.0052(19)
C4 0.033(2) 0.040(2) 0.023(2) 0.0024(17) 0.0139(17) 0.0066(18)
C5 0.037(2) 0.043(3) 0.023(2) 0.0007(18) 0.0127(18) 0.0048(19)
C6 0.035(2) 0.040(2) 0.026(2) 0.0001(18) 0.0156(18) 0.0033(19)
C7 0.044(3) 0.042(3) 0.058(3) -0.006(2) 0.020(2) -0.007(2)
C8 0.034(2) 0.056(3) 0.045(3) -0.004(2) 0.014(2) -0.004(2)
C9 0.030(2) 0.053(3) 0.025(2) -0.0011(19) 0.0117(18) 0.003(2)
C10 0.029(2) 0.057(3) 0.029(2) 0.001(2) 0.0107(18) 0.005(2)
C11 0.038(2) 0.052(3) 0.031(2) 0.003(2) 0.018(2) 0.016(2)
C12 0.042(2) 0.040(3) 0.028(2) 0.0042(18) 0.0162(19) 0.009(2)
C13 0.054(3) 0.046(3) 0.052(3) 0.010(2) 0.025(3) 0.021(2)
C14 0.038(2) 0.050(3) 0.039(2) -0.001(2) 0.019(2) 0.004(2)
C15 0.038(3) 0.057(3) 0.054(3) -0.003(2) 0.022(2) -0.007(2)
C16 0.055(3) 0.045(3) 0.056(3) 0.000(2) 0.028(3) -0.007(2)
C17 0.043(3) 0.040(3) 0.049(3) 0.005(2) 0.023(2) 0.004(2)
C18 0.038(3) 0.051(3) 0.043(3) -0.001(2) 0.014(2) 0.008(2)
C19 0.063(4) 0.041(3) 0.076(4) -0.004(3) 0.027(3) 0.010(3)

loop_
_atom_type_symbol
_atom_type_description
_atom_type_scat_dispersion_real
_atom_type_scat_dispersion_imag
_atom_type_scat_source
C C 0.0033 0.0016 'International Tables Vol C Tables 4.2.6.8 and 6.1.1.4'
H H 0.0000 0.0000 'International Tables Vol C Tables 4.2.6.8 and 6.1.1.4'
Cl Cl 0.1484 0.1585 'International Tables Vol C Tables 4.2.6.8 and 6.1.1.4'
N N 0.0061 0.0033 'International Tables Vol C Tables 4.2.6.8 and 6.1.1.4'
O O 0.0106 0.0060 'International Tables Vol C Tables 4.2.6.8 and 6.1.1.4'

loop_
_geom_angle_atom_site_label_1
_geom_angle_atom_site_label_2
_geom_angle_atom_site_label_3
_geom_angle
_geom_angle_site_symmetry_1
_geom_angle_site_symmetry_3
_geom_angle_publ_flag
C11 O2 C13 106.3(4) . . ?
C12 O3 C13 106.7(4) . . ?
C2 N1 C7 117.4(4) . . ?
O1 C1 C6 122.1(4) . . ?
O1 C1 C2 120.4(4) . . ?
C6 C1 C2 117.4(4) . . ?
N1 C2 C3 124.6(4) . . ?
N1 C2 C1 115.6(4) . . ?
C3 C2 C1 119.8(4) . . ?
C2 C3 C9 116.7(4) . . ?
C2 C3 C4 121.0(4) . . ?
C9 C3 C4 122.3(4) . . ?
C12 C4 C3 114.1(4) . . ?
C12 C4 C5 125.4(4) . . ?
C3 C4 C5 120.5(4) . . ?
C17 C5 C6 117.7(4) . . ?
C17 C5 C4 122.9(4) . . ?
C6 C5 C4 119.5(4) . . ?
C14 C6 C5 120.0(4) . . ?
C14 C6 C1 118.2(4) . . ?
C5 C6 C1 121.8(4) . . ?
N1 C7 C8 123.6(5) . . ?
N1 C7 H7 118.2 . . ?
C8 C7 H7 118.2 . . ?
C7 C8 C9 120.3(5) . . ?
C7 C8 H8 119.8 . . ?
C9 C8 H8 119.8 . . ?
C8 C9 C10 122.4(4) . . ?
C8 C9 C3 117.4(4) . . ?
C10 C9 C3 120.2(4) . . ?
C11 C10 C9 116.2(4) . . ?
C11 C10 H10 121.9 . . ?
C9 C10 H10 121.9 . . ?
C10 C11 O2 126.5(4) . . ?
C10 C11 C12 124.1(4) . . ?
O2 C11 C12 109.4(4) . . ?
O3 C12 C4 127.5(4) . . ?
O3 C12 C11 109.3(4) . . ?
C4 C12 C11 123.1(4) . . ?
O2 C13 O3 107.8(4) . . ?
O2 C13 H13A 110.1 . . ?
O3 C13 H13A 110.1 . . ?
O2 C13 H13B 110.1 . . ?
O3 C13 H13B 110.1 . . ?
H13A C13 H13B 108.5 . . ?
C15 C14 C6 120.9(5) . . ?
C15 C14 H14 119.6 . . ?
C6 C14 H14 119.6 . . ?
C14 C15 C16 119.2(5) . . ?
C14 C15 H15 120.4 . . ?
C16 C15 H15 120.4 . . ?
C17 C16 C15 121.0(5) . . ?
C17 C16 H16 119.5 . . ?
C15 C16 H16 119.5 . . ?
C16 C17 C5 121.3(5) . . ?
C16 C17 H17 119.4 . . ?
C5 C17 H17 119.4 . . ?
Cl3 C18 Cl2 110.2(3) . . ?
Cl3 C18 Cl1 111.0(3) . . ?
Cl2 C18 Cl1 111.2(3) . . ?
Cl3 C18 H18 108.1 . . ?
Cl2 C18 H18 108.1 . . ?
Cl1 C18 H18 108.1 . . ?
Cl4C C19 Cl6A 131.0(5) . . ?
Cl4C C19 Cl4B 22.6(2) . . ?
Cl6A C19 Cl4B 120.7(5) . . ?
Cl4C C19 Cl5A 64.5(5) . . ?
Cl6A C19 Cl5A 107.7(6) . . ?
Cl4B C19 Cl5A 86.1(5) . . ?
Cl4C C19 Cl6B 127.3(5) . . ?
Cl6A C19 Cl6B 20.7(3) . . ?
Cl4B C19 Cl6B 110.0(4) . . ?
Cl5A C19 Cl6B 126.8(5) . . ?
Cl4C C19 Cl6C 117.1(5) . . ?
Cl6A C19 Cl6C 36.1(5) . . ?
Cl4B C19 Cl6C 97.2(5) . . ?
Cl5A C19 Cl6C 137.6(6) . . ?
Cl6B C19 Cl6C 15.8(3) . . ?
Cl4C C19 Cl5C 85.2(5) . . ?
Cl6A C19 Cl5C 95.7(5) . . ?
Cl4B C19 Cl5C 106.8(5) . . ?
Cl5A C19 Cl5C 20.8(3) . . ?
Cl6B C19 Cl5C 116.3(5) . . ?
Cl6C C19 Cl5C 130.9(5) . . ?
Cl4C C19 Cl5B 104.3(5) . . ?
Cl6A C19 Cl5B 75.3(5) . . ?
Cl4B C19 Cl5B 124.2(5) . . ?
Cl5A C19 Cl5B 40.8(4) . . ?
Cl6B C19 Cl5B 95.9(4) . . ?
Cl6C C19 Cl5B 111.3(5) . . ?
Cl5C C19 Cl5B 21.8(3) . . ?
Cl4C C19 Cl4A 44.7(4) . . ?
Cl6A C19 Cl4A 108.7(5) . . ?
Cl4B C19 Cl4A 22.2(2) . . ?
Cl5A C19 Cl4A 108.0(6) . . ?
Cl6B C19 Cl4A 93.1(4) . . ?
Cl6C C19 Cl4A 78.5(5) . . ?
Cl5C C19 Cl4A 128.6(5) . . ?
Cl5B C19 Cl4A 143.4(5) . . ?
Cl4C C19 H13 113(3) . . ?
Cl6A C19 H13 115(3) . . ?
Cl4B C19 H13 113(3) . . ?
Cl5A C19 H13 110(3) . . ?
Cl6B C19 H13 109(3) . . ?
Cl6C C19 H13 107(3) . . ?
Cl5C C19 H13 102(3) . . ?
Cl5B C19 H13 103(3) . . ?
Cl4A C19 H13 107(3) . . ?

loop_
_geom_bond_atom_site_label_1
_geom_bond_atom_site_label_2
_geom_bond_distance
_geom_bond_site_symmetry_2
_geom_bond_publ_flag
Cl1 C18 1.754(5) . ?
Cl2 C18 1.751(5) . ?
Cl3 C18 1.745(5) . ?
Cl4A C19 1.795(8) . ?
Cl4B C19 1.728(7) . ?
Cl4C C19 1.696(8) . ?
Cl5A C19 1.745(10) . ?
Cl5B C19 1.793(8) . ?
Cl5C C19 1.784(9) . ?
Cl6A C19 1.713(9) . ?
Cl6B C19 1.769(8) . ?
Cl6C C19 1.783(11) . ?
O1 C1 1.223(5) . ?
O2 C11 1.371(6) . ?
O2 C13 1.422(7) . ?
O3 C12 1.359(6) . ?
O3 C13 1.429(6) . ?
N1 C2 1.327(6) . ?
N1 C7 1.336(7) . ?
C1 C6 1.469(6) . ?
C1 C2 1.500(6) . ?
C2 C3 1.415(6) . ?
C3 C9 1.431(6) . ?
C3 C4 1.434(6) . ?
C4 C12 1.382(6) . ?
C4 C5 1.461(6) . ?
C5 C17 1.403(7) . ?
C5 C6 1.408(6) . ?
C6 C14 1.404(6) . ?
C7 C8 1.373(7) . ?
C7 H7 0.9500 . ?
C8 C9 1.391(7) . ?
C8 H8 0.9500 . ?
C9 C10 1.422(6) . ?
C10 C11 1.349(7) . ?
C10 H10 0.9500 . ?
C11 C12 1.400(7) . ?
C13 H13A 0.9900 . ?
C13 H13B 0.9900 . ?
C14 C15 1.375(7) . ?
C14 H14 0.9500 . ?
C15 C16 1.385(8) . ?
C15 H15 0.9500 . ?
C16 C17 1.371(7) . ?
C16 H16 0.9500 . ?
C17 H17 0.9500 . ?
C18 H18 1.0000 . ?
C19 H13 0.91(5) . ?

loop_
_geom_torsion_atom_site_label_1
_geom_torsion_atom_site_label_2
_geom_torsion_atom_site_label_3
_geom_torsion_atom_site_label_4
_geom_torsion
_geom_torsion_site_symmetry_1
_geom_torsion_site_symmetry_2
_geom_torsion_site_symmetry_3
_geom_torsion_site_symmetry_4
_geom_torsion_publ_flag
C7 N1 C2 C3 -0.6(7) . . . . ?
C7 N1 C2 C1 -178.8(4) . . . . ?
O1 C1 C2 N1 3.2(6) . . . . ?
C6 C1 C2 N1 -178.3(4) . . . . ?
O1 C1 C2 C3 -175.2(4) . . . . ?
C6 C1 C2 C3 3.4(6) . . . . ?
N1 C2 C3 C9 -1.0(6) . . . . ?
C1 C2 C3 C9 177.2(4) . . . . ?
N1 C2 C3 C4 -180.0(4) . . . . ?
C1 C2 C3 C4 -1.8(6) . . . . ?
C2 C3 C4 C12 178.9(4) . . . . ?
C9 C3 C4 C12 -0.1(5) . . . . ?
C2 C3 C4 C5 -0.6(6) . . . . ?
C9 C3 C4 C5 -179.6(4) . . . . ?
C12 C4 C5 C17 1.2(6) . . . . ?
C3 C4 C5 C17 -179.4(4) . . . . ?
C12 C4 C5 C6 -178.0(4) . . . . ?
C3 C4 C5 C6 1.4(6) . . . . ?
C17 C5 C6 C14 1.0(6) . . . . ?
C4 C5 C6 C14 -179.7(4) . . . . ?
C17 C5 C6 C1 -178.9(4) . . . . ?
C4 C5 C6 C1 0.4(6) . . . . ?
O1 C1 C6 C14 -4.1(6) . . . . ?
C2 C1 C6 C14 177.4(4) . . . . ?
O1 C1 C6 C5 175.8(4) . . . . ?
C2 C1 C6 C5 -2.7(6) . . . . ?
C2 N1 C7 C8 1.6(8) . . . . ?
N1 C7 C8 C9 -1.0(8) . . . . ?
C7 C8 C9 C10 179.1(4) . . . . ?
C7 C8 C9 C3 -0.6(7) . . . . ?
C2 C3 C9 C8 1.5(6) . . . . ?
C4 C3 C9 C8 -179.5(4) . . . . ?
C2 C3 C9 C10 -178.2(4) . . . . ?
C4 C3 C9 C10 0.8(6) . . . . ?
C8 C9 C10 C11 -179.6(4) . . . . ?
C3 C9 C10 C11 0.1(6) . . . . ?
C9 C10 C11 O2 177.6(4) . . . . ?
C9 C10 C11 C12 -1.7(6) . . . . ?
C13 O2 C11 C10 176.3(5) . . . . ?
C13 O2 C11 C12 -4.3(5) . . . . ?
C13 O3 C12 C4 -179.3(4) . . . . ?
C13 O3 C12 C11 3.6(5) . . . . ?
C3 C4 C12 O3 -178.3(4) . . . . ?
C5 C4 C12 O3 1.2(7) . . . . ?
C3 C4 C12 C11 -1.5(6) . . . . ?
C5 C4 C12 C11 178.0(4) . . . . ?
C10 C11 C12 O3 179.9(4) . . . . ?
O2 C11 C12 O3 0.5(5) . . . . ?
C10 C11 C12 C4 2.6(7) . . . . ?
O2 C11 C12 C4 -176.8(4) . . . . ?
C11 O2 C13 O3 6.5(5) . . . . ?
C12 O3 C13 O2 -6.2(5) . . . . ?
C5 C6 C14 C15 -0.7(7) . . . . ?
C1 C6 C14 C15 179.2(4) . . . . ?
C6 C14 C15 C16 0.3(7) . . . . ?
C14 C15 C16 C17 -0.2(8) . . . . ?
C15 C16 C17 C5 0.6(8) . . . . ?
C6 C5 C17 C16 -1.0(7) . . . . ?
C4 C5 C17 C16 179.8(4) . . . . ?
